data_4316728
loop_
_publ_author_name
'Ming-Ling Sun'
'Jian Zhang'
'Qi-Pu Lin'
'Pei-Xiu Yin'
'Yuan-Gen Yao'

_publ_section_title
;
 Multifunctional Homochiral Lanthanide Camphorates with Mixed Achiral
 Terephthalate Ligands
;
_journal_name_full 'Inorganic Chemistry'
_journal_page_first 9257
_journal_page_last 9264
_journal_paper_doi 10.1021/ic1007445
_journal_volume 49
_journal_year 2010
_chemical_absolute_configuration rmad
_chemical_formula_moiety 'C28 H36 Ho2 O14, C3 H7 N O'
_chemical_formula_sum 'C31 H43 Ho2 N O15'
_chemical_formula_weight 999.52
_chemical_name_systematic
; 
 ? 
;
_space_group_IT_number 19
_symmetry_cell_setting orthorhombic
_symmetry_space_group_name_Hall 'P 2ac 2ab'
_symmetry_space_group_name_H-M 'P 21 21 21'
_atom_sites_solution_hydrogens geom
_atom_sites_solution_primary direct
_atom_sites_solution_secondary difmap
_audit_creation_method SHELXL-97
_cell_angle_alpha 90.00
_cell_angle_beta 90.00
_cell_angle_gamma 90.00
_cell_formula_units_Z 4
_cell_length_a 12.9406(6)
_cell_length_b 14.1007(6)
_cell_length_c 18.8914(8)
_cell_measurement_reflns_used 8558
_cell_measurement_temperature 293(2)
_cell_measurement_theta_max 27.4754
_cell_measurement_theta_min 3.0336
_cell_volume 3447.1(3)
_computing_cell_refinement 'Bruker XSCANS'
_computing_data_collection 'Bruker XSCANS'
_computing_data_reduction 'Bruker SHELXTL'
_computing_molecular_graphics 'Bruker SHELXTL'
_computing_publication_material 'Bruker SHELXTL'
_computing_structure_refinement 'SHELXL-97 (Sheldrick, 1997)'
_computing_structure_solution 'SHELXS-97 (Sheldrick, 1990)'
_diffrn_ambient_temperature 293(2)
_diffrn_measured_fraction_theta_full 0.998
_diffrn_measured_fraction_theta_max 0.998
_diffrn_measurement_device_type 'Bruker P4'
_diffrn_measurement_method '\w scans'
_diffrn_radiation_monochromator graphite
_diffrn_radiation_source 'fine-focus sealed tube'
_diffrn_radiation_type MoK\a
_diffrn_radiation_wavelength 0.71073
_diffrn_reflns_av_R_equivalents 0.0683
_diffrn_reflns_av_sigmaI/netI 0.0743
_diffrn_reflns_limit_h_max 16
_diffrn_reflns_limit_h_min -8
_diffrn_reflns_limit_k_max 16
_diffrn_reflns_limit_k_min -18
_diffrn_reflns_limit_l_max 24
_diffrn_reflns_limit_l_min -24
_diffrn_reflns_number 25575
_diffrn_reflns_theta_full 27.48
_diffrn_reflns_theta_max 27.48
_diffrn_reflns_theta_min 2.16
_diffrn_standards_decay_% none
_diffrn_standards_interval_count none
_diffrn_standards_number none
_exptl_absorpt_coefficient_mu 4.629
_exptl_absorpt_correction_T_max 0.705
_exptl_absorpt_correction_T_min 0.548
_exptl_absorpt_correction_type multi-scan
_exptl_absorpt_process_details crystalclear
_exptl_crystal_colour White
_exptl_crystal_density_diffrn 1.926
_exptl_crystal_density_method 'not measured'
_exptl_crystal_description Prism
_exptl_crystal_F_000 1960
_exptl_crystal_size_max 0.1400
_exptl_crystal_size_mid 0.1100
_exptl_crystal_size_min 0.0900
_refine_diff_density_max 2.751
_refine_diff_density_min -1.847
_refine_diff_density_rms 0.192
_refine_ls_abs_structure_details 'Flack H D (1983), Acta Cryst. A39, 876-881'
_refine_ls_abs_structure_Flack 0.037(18)
_refine_ls_extinction_method none
_refine_ls_goodness_of_fit_ref 1.057
_refine_ls_hydrogen_treatment constr
_refine_ls_matrix_type full
_refine_ls_number_parameters 442
_refine_ls_number_reflns 7899
_refine_ls_number_restraints 179
_refine_ls_restrained_S_all 1.063
_refine_ls_R_factor_all 0.0575
_refine_ls_R_factor_gt 0.0514
_refine_ls_shift/su_max 0.001
_refine_ls_shift/su_mean 0.000
_refine_ls_structure_factor_coef Fsqd
_refine_ls_weighting_details 'calc w=1/[\s^2^(Fo^2^)+(0.0670P)^2^+0.0000P] where P=(Fo^2^+2Fc^2^)/3'
_refine_ls_weighting_scheme calc
_refine_ls_wR_factor_gt 0.1247
_refine_ls_wR_factor_ref 0.1316
_reflns_number_gt 7225
_reflns_number_total 7899
_reflns_threshold_expression >2sigma(I)
_cod_data_source_file ic1007445_si_002_6.cif
_cod_data_source_block Ho-6
_cod_depositor_comments
;
The following automatic conversions were performed:

'_symmetry_cell_setting' value 'Orthorhombic' changed to
'orthorhombic' according to the built-in table from CIF Core
dictionary named 'cif_core.dic' version 2.4.1 from
2010-06-29.

'_exptl_absorpt_correction_type' value 'Multi-scan'
changed to 'multi-scan' according to the built-in table from CIF Core
dictionary named 'cif_core.dic' version 2.4.1 from 2010-06-29.

Automatic conversion script
Id: cif_fix_values 1646 2011-03-28 12:23:43Z adriana 
;
_cod_database_code 4316728
_attachment Ho-6.cif

loop_
_symmetry_equiv_pos_as_xyz
'x, y, z'
'-x+1/2, -y, z+1/2'
'-x, y+1/2, -z+1/2'
'x+1/2, -y+1/2, -z'

loop_
_atom_site_label
_atom_site_type_symbol
_atom_site_fract_x
_atom_site_fract_y
_atom_site_fract_z
_atom_site_U_iso_or_equiv
_atom_site_adp_type
_atom_site_occupancy
_atom_site_symmetry_multiplicity
_atom_site_calc_flag
_atom_site_refinement_flags
_atom_site_disorder_assembly
_atom_site_disorder_group
Ho1 Ho 0.71253(3) 0.00056(3) 0.884989(19) 0.02412(11) Uani 1 1 d D . .
Ho2 Ho 0.77241(3) 0.02056(2) 0.671368(19) 0.02186(11) Uani 1 1 d . . .
C1 C 1.0112(7) 0.0964(6) 0.8279(5) 0.0266(17) Uani 1 1 d U . .
H1A H 0.9993 0.0693 0.8750 0.032 Uiso 1 1 calc R . .
C2 C 1.1206(8) 0.0697(7) 0.8058(6) 0.036(2) Uani 1 1 d U . .
H2A H 1.1213 0.0474 0.7572 0.043 Uiso 1 1 calc R . .
H2B H 1.1473 0.0198 0.8360 0.043 Uiso 1 1 calc R . .
C3 C 1.1877(8) 0.1614(6) 0.8133(5) 0.034(2) Uani 1 1 d U . .
H3A H 1.2540 0.1469 0.8347 0.041 Uiso 1 1 calc R . .
H3B H 1.1994 0.1904 0.7674 0.041 Uiso 1 1 calc R . .
C4 C 1.1233(8) 0.2284(6) 0.8619(5) 0.0260(17) Uani 1 1 d U . .
C5 C 1.0081(7) 0.2079(6) 0.8358(5) 0.0250(17) Uani 1 1 d U . .
C6 C 0.9284(7) 0.0567(6) 0.7789(5) 0.0258(19) Uani 1 1 d . . .
C7 C 1.1530(7) 0.3315(5) 0.8510(5) 0.0228(18) Uani 1 1 d . . .
C8 C 1.1400(12) 0.1995(7) 0.9389(6) 0.053(3) Uani 1 1 d U . .
H8A H 1.2101 0.2126 0.9523 0.079 Uiso 1 1 calc R . .
H8B H 1.1264 0.1329 0.9441 0.079 Uiso 1 1 calc R . .
H8C H 1.0938 0.2348 0.9687 0.079 Uiso 1 1 calc R . .
C9 C 0.9886(11) 0.2553(8) 0.7639(6) 0.041(3) Uani 1 1 d U . .
H9A H 0.9876 0.3229 0.7697 0.061 Uiso 1 1 calc R . .
H9B H 0.9233 0.2345 0.7454 0.061 Uiso 1 1 calc R . .
H9C H 1.0427 0.2381 0.7315 0.061 Uiso 1 1 calc R . .
C10 C 0.9281(9) 0.2375(7) 0.8887(7) 0.045(3) Uani 1 1 d U . .
H10A H 0.9276 0.3054 0.8927 0.067 Uiso 1 1 calc R . .
H10B H 0.9440 0.2101 0.9339 0.067 Uiso 1 1 calc R . .
H10C H 0.8613 0.2160 0.8735 0.067 Uiso 1 1 calc R . .
C11 C 0.4492(7) -0.0661(6) 0.7362(5) 0.0271(18) Uani 1 1 d U . .
C12 C 0.3581(8) -0.0666(8) 0.7905(7) 0.049(2) Uani 1 1 d U . .
H12A H 0.3852 -0.0769 0.8378 0.059 Uiso 1 1 calc R . .
H12B H 0.3238 -0.0054 0.7899 0.059 Uiso 1 1 calc R . .
C13 C 0.2847(10) -0.1401(8) 0.7736(7) 0.056(3) Uani 1 1 d U . .
H13A H 0.2197 -0.1123 0.7587 0.068 Uiso 1 1 calc R . .
H13B H 0.2720 -0.1795 0.8148 0.068 Uiso 1 1 calc R . .
C14 C 0.3312(8) -0.1998(6) 0.7135(6) 0.034(2) Uani 1 1 d U . .
H14A H 0.2971 -0.1800 0.6696 0.041 Uiso 1 1 calc R . .
C15 C 0.4476(7) -0.1719(6) 0.7067(5) 0.0275(18) Uani 1 1 d U . .
C16 C 0.5512(7) -0.0418(6) 0.7711(5) 0.0252(19) Uani 1 1 d . . .
C17 C 0.3139(8) -0.3065(7) 0.7210(5) 0.030(2) Uani 1 1 d . . .
C18 C 0.4256(10) 0.0047(8) 0.6786(7) 0.058(3) Uani 1 1 d U . .
H18A H 0.4244 0.0675 0.6983 0.087 Uiso 1 1 calc R . .
H18B H 0.3594 -0.0094 0.6582 0.087 Uiso 1 1 calc R . .
H18C H 0.4778 0.0012 0.6426 0.087 Uiso 1 1 calc R . .
C19 C 0.5155(10) -0.2367(8) 0.7531(7) 0.044(3) Uani 1 1 d U . .
H19A H 0.5157 -0.2997 0.7337 0.066 Uiso 1 1 calc R . .
H19B H 0.4883 -0.2383 0.8003 0.066 Uiso 1 1 calc R . .
H19C H 0.5848 -0.2125 0.7540 0.066 Uiso 1 1 calc R . .
C20 C 0.4898(12) -0.1812(9) 0.6326(6) 0.055(3) Uani 1 1 d U . .
H20A H 0.4885 -0.2466 0.6186 0.082 Uiso 1 1 calc R . .
H20B H 0.5597 -0.1583 0.6315 0.082 Uiso 1 1 calc R . .
H20C H 0.4482 -0.1446 0.6007 0.082 Uiso 1 1 calc R . .
C21 C 0.9371(8) 0.2257(6) 0.5170(5) 0.027(2) Uani 1 1 d . . .
C22 C 0.9834(9) 0.2416(8) 0.4526(6) 0.038(3) Uani 1 1 d . . .
H22A H 0.9728 0.1979 0.4164 0.045 Uiso 1 1 calc R . .
C23 C 1.0448(10) 0.3194(7) 0.4394(5) 0.040(3) Uani 1 1 d . . .
H23A H 1.0734 0.3292 0.3948 0.048 Uiso 1 1 calc R . .
C24 C 1.0633(8) 0.3834(6) 0.4945(5) 0.027(2) Uani 1 1 d . . .
C25 C 1.0195(8) 0.3666(7) 0.5609(5) 0.031(2) Uani 1 1 d . . .
H25A H 1.0323 0.4083 0.5980 0.038 Uiso 1 1 calc R . .
C26 C 0.9575(9) 0.2885(7) 0.5715(5) 0.033(2) Uani 1 1 d . . .
H26A H 0.9289 0.2778 0.6159 0.040 Uiso 1 1 calc R . .
C27 C 0.8687(8) 0.1412(6) 0.5287(5) 0.026(2) Uani 1 1 d . . .
C28 C 1.1333(7) 0.4689(6) 0.4826(5) 0.0245(18) Uani 1 1 d . . .
O1 O 0.8418(4) 0.0311(5) 0.8025(3) 0.0248(13) Uani 1 1 d . . .
O2 O 0.9459(5) 0.0486(5) 0.7135(3) 0.0352(17) Uani 1 1 d . . .
O3 O 1.1331(6) 0.3928(4) 0.8976(3) 0.0317(16) Uani 1 1 d . . .
O4 O 1.1983(6) 0.3584(4) 0.7952(3) 0.0331(16) Uani 1 1 d . . .
O5 O 0.6300(5) -0.0281(5) 0.7352(4) 0.0368(17) Uani 1 1 d . . .
O6 O 0.5534(6) -0.0391(5) 0.8367(4) 0.0430(18) Uani 1 1 d . . .
O7 O 0.3287(6) -0.3546(4) 0.6657(3) 0.0310(15) Uani 1 1 d . . .
O8 O 0.2839(6) -0.3379(4) 0.7795(3) 0.0334(15) Uani 1 1 d . . .
O9 O 0.8445(6) 0.1219(5) 0.5909(3) 0.0349(17) Uani 1 1 d . . .
O10 O 0.8399(7) 0.0973(5) 0.4747(3) 0.0386(18) Uani 1 1 d . . .
O11 O 1.1549(5) 0.5196(4) 0.5361(3) 0.0276(14) Uani 1 1 d . . .
O12 O 1.1583(5) 0.4893(4) 0.4202(3) 0.0280(13) Uani 1 1 d . . .
N1 N 1.1673(8) 0.0632(6) 0.5377(5) 0.069(3) Uani 1 1 d DU . .
O13 O 1.2186(11) 0.1739(7) 0.6158(6) 0.111(4) Uani 1 1 d DU . .
C29 C 1.1558(9) 0.1140(7) 0.5952(5) 0.090(4) Uani 1 1 d DU . .
H29 H 1.0966 0.1043 0.6223 0.108 Uiso 1 1 calc R . .
C30 C 1.2593(11) 0.0764(13) 0.4937(10) 0.129(6) Uani 1 1 d DU . .
H30A H 1.3020 0.1250 0.5140 0.193 Uiso 1 1 calc R . .
H30B H 1.2388 0.0948 0.4469 0.193 Uiso 1 1 calc R . .
H30C H 1.2974 0.0180 0.4915 0.193 Uiso 1 1 calc R . .
C31 C 1.0927(11) -0.0075(10) 0.5133(9) 0.112(5) Uani 1 1 d DU . .
H31A H 1.0371 -0.0121 0.5468 0.168 Uiso 1 1 calc R . .
H31B H 1.1262 -0.0680 0.5091 0.168 Uiso 1 1 calc R . .
H31C H 1.0658 0.0112 0.4680 0.168 Uiso 1 1 calc R . .
O1W O 0.7625(6) -0.1491(4) 0.8448(3) 0.0352(16) Uani 1 1 d U . .
H1WA H 0.7641 -0.1963 0.8724 0.053 Uiso 1 1 d R . .
H1WB H 0.8069 -0.1543 0.8122 0.053 Uiso 1 1 d R . .
O2W O 0.6190(7) 0.0994(5) 0.9621(3) 0.043(2) Uani 1 1 d U . .
H2WA H 0.6443 0.0941 1.0035 0.064 Uiso 1 1 d R . .
H2WB H 0.6137 0.1579 0.9516 0.064 Uiso 1 1 d RD . .

loop_
_atom_site_aniso_label
_atom_site_aniso_U_11
_atom_site_aniso_U_22
_atom_site_aniso_U_33
_atom_site_aniso_U_23
_atom_site_aniso_U_13
_atom_site_aniso_U_12
Ho1 0.0275(2) 0.0234(2) 0.02155(19) 0.00155(15) 0.00188(15) -0.00026(18)
Ho2 0.02585(19) 0.02076(18) 0.01898(18) 0.00120(14) 0.00114(16) -0.00098(17)
C1 0.028(4) 0.025(4) 0.026(4) -0.001(4) -0.001(4) -0.006(3)
C2 0.043(5) 0.026(4) 0.037(4) 0.001(4) -0.007(4) 0.000(4)
C3 0.037(4) 0.026(4) 0.041(5) -0.009(3) -0.007(4) -0.004(4)
C4 0.033(4) 0.021(4) 0.024(4) 0.001(3) -0.002(4) 0.000(3)
C5 0.025(4) 0.024(4) 0.026(4) -0.002(3) 0.003(3) 0.001(3)
C6 0.031(5) 0.026(5) 0.021(4) 0.000(3) -0.005(4) 0.002(4)
C7 0.031(5) 0.010(3) 0.028(4) 0.006(3) 0.003(4) -0.008(3)
C8 0.093(9) 0.031(5) 0.033(5) 0.005(4) -0.019(6) -0.014(6)
C9 0.043(6) 0.033(5) 0.047(7) 0.006(5) -0.022(6) 0.004(5)
C10 0.044(6) 0.032(5) 0.058(7) -0.015(5) 0.025(6) 0.003(5)
C11 0.023(4) 0.017(3) 0.041(4) -0.013(3) -0.007(4) -0.003(3)
C12 0.031(4) 0.051(5) 0.066(6) -0.035(5) 0.016(5) -0.007(4)
C13 0.040(5) 0.042(5) 0.087(6) -0.023(5) 0.019(5) -0.003(5)
C14 0.031(4) 0.020(4) 0.052(5) -0.007(4) -0.005(4) 0.002(4)
C15 0.026(4) 0.020(4) 0.036(4) -0.012(3) -0.002(4) -0.004(3)
C16 0.036(5) 0.014(4) 0.026(4) -0.005(3) 0.000(4) -0.008(4)
C17 0.025(5) 0.027(4) 0.037(5) -0.005(4) 0.000(4) -0.005(4)
C18 0.065(7) 0.040(6) 0.070(7) 0.013(6) -0.043(6) 0.005(6)
C19 0.037(7) 0.031(5) 0.064(7) -0.007(5) -0.004(6) 0.012(5)
C20 0.075(8) 0.047(7) 0.043(7) -0.007(5) 0.015(6) -0.019(7)
C21 0.032(5) 0.017(4) 0.033(5) -0.002(4) -0.005(4) -0.006(4)
C22 0.048(7) 0.032(5) 0.033(6) -0.003(4) 0.007(5) -0.030(5)
C23 0.066(8) 0.025(5) 0.030(5) 0.003(4) 0.018(5) -0.022(5)
C24 0.036(5) 0.016(4) 0.030(5) 0.003(4) 0.005(4) 0.001(4)
C25 0.039(6) 0.029(5) 0.026(5) -0.004(4) 0.002(4) 0.000(4)
C26 0.050(6) 0.031(5) 0.017(5) -0.004(4) 0.007(4) -0.014(5)
C27 0.035(5) 0.015(4) 0.027(5) 0.001(3) -0.003(4) 0.002(4)
C28 0.024(4) 0.024(4) 0.026(4) -0.010(4) 0.007(3) -0.005(4)
O1 0.015(3) 0.040(4) 0.019(3) 0.003(3) 0.006(2) -0.001(3)
O2 0.031(3) 0.051(4) 0.024(3) -0.004(3) 0.007(3) -0.015(3)
O3 0.051(4) 0.015(3) 0.029(4) 0.002(2) 0.001(3) -0.008(3)
O4 0.047(5) 0.025(3) 0.027(3) -0.006(3) 0.008(3) -0.010(3)
O5 0.023(3) 0.036(4) 0.051(4) -0.001(3) 0.008(3) -0.004(3)
O6 0.043(4) 0.054(4) 0.031(4) -0.006(4) -0.007(3) -0.002(4)
O7 0.049(4) 0.018(3) 0.026(3) -0.009(3) 0.014(3) -0.013(3)
O8 0.047(4) 0.028(3) 0.025(3) -0.005(2) 0.007(3) -0.012(4)
O9 0.046(4) 0.038(4) 0.021(3) 0.006(3) 0.003(3) -0.021(3)
O10 0.056(5) 0.031(4) 0.029(4) -0.007(3) 0.000(4) -0.025(3)
O11 0.022(3) 0.025(3) 0.036(4) -0.004(3) 0.003(3) 0.005(3)
O12 0.030(3) 0.026(3) 0.028(3) 0.001(3) 0.004(3) 0.001(3)
N1 0.077(6) 0.066(5) 0.065(5) -0.010(4) 0.002(5) 0.005(5)
O13 0.131(8) 0.081(6) 0.121(7) -0.034(5) -0.014(7) 0.001(6)
C29 0.096(7) 0.085(6) 0.089(6) -0.011(5) -0.004(6) 0.008(6)
C30 0.122(8) 0.142(9) 0.122(9) -0.005(8) 0.028(7) -0.007(7)
C31 0.113(8) 0.102(8) 0.120(9) -0.010(7) -0.013(7) -0.008(7)
O1W 0.056(4) 0.021(3) 0.028(3) 0.007(2) 0.010(3) 0.008(3)
O2W 0.070(5) 0.035(4) 0.022(3) 0.001(3) -0.004(3) 0.023(4)

loop_
_atom_type_symbol
_atom_type_description
_atom_type_scat_dispersion_real
_atom_type_scat_dispersion_imag
_atom_type_scat_source
C C 0.0033 0.0016 'International Tables Vol C Tables 4.2.6.8 and 6.1.1.4'
H H 0.0000 0.0000 'International Tables Vol C Tables 4.2.6.8 and 6.1.1.4'
O O 0.0106 0.0060 'International Tables Vol C Tables 4.2.6.8 and 6.1.1.4'
Ho Ho -0.2175 4.6783 'International Tables Vol C Tables 4.2.6.8 and 6.1.1.4'
N N 0.0061 0.0033 'International Tables Vol C Tables 4.2.6.8 and 6.1.1.4'

loop_
_geom_angle_atom_site_label_1
_geom_angle_atom_site_label_2
_geom_angle_atom_site_label_3
_geom_angle
_geom_angle_site_symmetry_1
_geom_angle_site_symmetry_3
_geom_angle_publ_flag
O11 Ho1 O10 79.1(2) 3_746 2_655 ?
O11 Ho1 O7 109.8(2) 3_746 3_656 ?
O10 Ho1 O7 140.2(3) 2_655 3_656 ?
O11 Ho1 O6 161.7(2) 3_746 . ?
O10 Ho1 O6 83.2(3) 2_655 . ?
O7 Ho1 O6 81.1(3) 3_656 . ?
O11 Ho1 O1 82.8(2) 3_746 . ?
O10 Ho1 O1 145.2(3) 2_655 . ?
O7 Ho1 O1 74.1(2) 3_656 . ?
O6 Ho1 O1 114.8(2) . . ?
O11 Ho1 O1W 96.3(2) 3_746 . ?
O10 Ho1 O1W 77.1(2) 2_655 . ?
O7 Ho1 O1W 136.6(2) 3_656 . ?
O6 Ho1 O1W 84.3(3) . . ?
O1 Ho1 O1W 75.6(2) . . ?
O11 Ho1 O2W 85.0(3) 3_746 . ?
O10 Ho1 O2W 75.3(3) 2_655 . ?
O7 Ho1 O2W 67.3(2) 3_656 . ?
O6 Ho1 O2W 85.9(3) . . ?
O1 Ho1 O2W 132.5(3) . . ?
O1W Ho1 O2W 151.6(2) . . ?
O12 Ho2 O9 78.3(2) 4_456 . ?
O12 Ho2 O5 82.0(2) 4_456 . ?
O9 Ho2 O5 149.3(3) . . ?
O12 Ho2 O8 98.8(2) 4_456 3_656 ?
O9 Ho2 O8 81.8(2) . 3_656 ?
O5 Ho2 O8 78.2(3) . 3_656 ?
O12 Ho2 O4 104.1(2) 4_456 3_746 ?
O9 Ho2 O4 134.9(2) . 3_746 ?
O5 Ho2 O4 72.9(2) . 3_746 ?
O8 Ho2 O4 139.8(2) 3_656 3_746 ?
O12 Ho2 O2 149.6(2) 4_456 . ?
O9 Ho2 O2 74.8(2) . . ?
O5 Ho2 O2 128.3(2) . . ?
O8 Ho2 O2 91.1(3) 3_656 . ?
O4 Ho2 O2 85.6(3) 3_746 . ?
O12 Ho2 O3 83.1(2) 4_456 3_746 ?
O9 Ho2 O3 84.6(2) . 3_746 ?
O5 Ho2 O3 116.3(2) . 3_746 ?
O8 Ho2 O3 165.5(2) 3_656 3_746 ?
O4 Ho2 O3 51.9(2) 3_746 3_746 ?
O2 Ho2 O3 80.6(2) . 3_746 ?
O12 Ho2 O1 159.5(2) 4_456 . ?
O9 Ho2 O1 116.8(2) . . ?
O5 Ho2 O1 78.3(2) . . ?
O8 Ho2 O1 71.5(2) 3_656 . ?
O4 Ho2 O1 75.7(2) 3_746 . ?
O2 Ho2 O1 50.59(19) . . ?
O3 Ho2 O1 111.0(2) 3_746 . ?
O12 Ho2 C7 92.8(2) 4_456 3_746 ?
O9 Ho2 C7 110.2(3) . 3_746 ?
O5 Ho2 C7 94.0(3) . 3_746 ?
O8 Ho2 C7 164.9(2) 3_656 3_746 ?
O4 Ho2 C7 25.9(2) 3_746 3_746 ?
O2 Ho2 C7 83.6(3) . 3_746 ?
O3 Ho2 C7 26.1(2) 3_746 3_746 ?
O1 Ho2 C7 94.4(2) . 3_746 ?
O12 Ho2 C6 172.1(2) 4_456 . ?
O9 Ho2 C6 94.1(3) . . ?
O5 Ho2 C6 104.0(3) . . ?
O8 Ho2 C6 77.7(3) 3_656 . ?
O4 Ho2 C6 82.7(2) 3_746 . ?
O2 Ho2 C6 25.3(2) . . ?
O3 Ho2 C6 98.5(2) 3_746 . ?
O1 Ho2 C6 25.7(2) . . ?
C7 Ho2 C6 91.9(3) 3_746 . ?
C6 C1 C2 113.3(8) . . ?
C6 C1 C5 113.9(8) . . ?
C2 C1 C5 107.1(7) . . ?
C6 C1 H1A 107.4 . . ?
C2 C1 H1A 107.4 . . ?
C5 C1 H1A 107.4 . . ?
C1 C2 C3 106.7(8) . . ?
C1 C2 H2A 110.4 . . ?
C3 C2 H2A 110.4 . . ?
C1 C2 H2B 110.4 . . ?
C3 C2 H2B 110.4 . . ?
H2A C2 H2B 108.6 . . ?
C4 C3 C2 105.0(8) . . ?
C4 C3 H3A 110.8 . . ?
C2 C3 H3A 110.8 . . ?
C4 C3 H3B 110.8 . . ?
C2 C3 H3B 110.8 . . ?
H3A C3 H3B 108.8 . . ?
C7 C4 C8 110.5(8) . . ?
C7 C4 C3 111.5(8) . . ?
C8 C4 C3 108.9(8) . . ?
C7 C4 C5 111.5(8) . . ?
C8 C4 C5 112.2(9) . . ?
C3 C4 C5 101.9(7) . . ?
C10 C5 C9 110.8(9) . . ?
C10 C5 C1 110.9(8) . . ?
C9 C5 C1 110.7(8) . . ?
C10 C5 C4 112.8(8) . . ?
C9 C5 C4 110.4(8) . . ?
C1 C5 C4 100.7(7) . . ?
O1 C6 O2 118.7(8) . . ?
O1 C6 C1 121.1(8) . . ?
O2 C6 C1 120.2(9) . . ?
O1 C6 Ho2 65.1(5) . . ?
O2 C6 Ho2 54.8(5) . . ?
C1 C6 Ho2 167.8(6) . . ?
O3 C7 O4 118.1(7) . . ?
O3 C7 C4 120.7(8) . . ?
O4 C7 C4 121.1(8) . . ?
O3 C7 Ho2 62.2(4) . 3_756 ?
O4 C7 Ho2 56.1(4) . 3_756 ?
C4 C7 Ho2 174.8(7) . 3_756 ?
C4 C8 H8A 109.5 . . ?
C4 C8 H8B 109.5 . . ?
H8A C8 H8B 109.5 . . ?
C4 C8 H8C 109.5 . . ?
H8A C8 H8C 109.5 . . ?
H8B C8 H8C 109.5 . . ?
C5 C9 H9A 109.5 . . ?
C5 C9 H9B 109.5 . . ?
H9A C9 H9B 109.5 . . ?
C5 C9 H9C 109.5 . . ?
H9A C9 H9C 109.5 . . ?
H9B C9 H9C 109.5 . . ?
C5 C10 H10A 109.5 . . ?
C5 C10 H10B 109.5 . . ?
H10A C10 H10B 109.5 . . ?
C5 C10 H10C 109.5 . . ?
H10A C10 H10C 109.5 . . ?
H10B C10 H10C 109.5 . . ?
C18 C11 C16 110.0(8) . . ?
C18 C11 C12 108.9(9) . . ?
C16 C11 C12 111.8(8) . . ?
C18 C11 C15 111.5(8) . . ?
C16 C11 C15 112.1(8) . . ?
C12 C11 C15 102.4(7) . . ?
C13 C12 C11 110.8(8) . . ?
C13 C12 H12A 109.5 . . ?
C11 C12 H12A 109.5 . . ?
C13 C12 H12B 109.5 . . ?
C11 C12 H12B 109.5 . . ?
H12A C12 H12B 108.1 . . ?
C12 C13 C14 107.4(9) . . ?
C12 C13 H13A 110.2 . . ?
C14 C13 H13A 110.2 . . ?
C12 C13 H13B 110.2 . . ?
C14 C13 H13B 110.2 . . ?
H13A C13 H13B 108.5 . . ?
C17 C14 C13 114.4(9) . . ?
C17 C14 C15 113.4(8) . . ?
C13 C14 C15 107.5(8) . . ?
C17 C14 H14A 107.0 . . ?
C13 C14 H14A 107.0 . . ?
C15 C14 H14A 107.0 . . ?
C20 C15 C19 105.6(10) . . ?
C20 C15 C14 113.8(9) . . ?
C19 C15 C14 110.8(9) . . ?
C20 C15 C11 113.6(9) . . ?
C19 C15 C11 110.5(8) . . ?
C14 C15 C11 102.7(7) . . ?
O5 C16 O6 121.5(9) . . ?
O5 C16 C11 120.9(8) . . ?
O6 C16 C11 117.5(9) . . ?
O8 C17 O7 126.0(8) . . ?
O8 C17 C14 118.4(8) . . ?
O7 C17 C14 115.5(9) . . ?
C11 C18 H18A 109.5 . . ?
C11 C18 H18B 109.5 . . ?
H18A C18 H18B 109.5 . . ?
C11 C18 H18C 109.5 . . ?
H18A C18 H18C 109.5 . . ?
H18B C18 H18C 109.5 . . ?
C15 C19 H19A 109.5 . . ?
C15 C19 H19B 109.5 . . ?
H19A C19 H19B 109.5 . . ?
C15 C19 H19C 109.5 . . ?
H19A C19 H19C 109.5 . . ?
H19B C19 H19C 109.5 . . ?
C15 C20 H20A 109.5 . . ?
C15 C20 H20B 109.5 . . ?
H20A C20 H20B 109.5 . . ?
C15 C20 H20C 109.5 . . ?
H20A C20 H20C 109.5 . . ?
H20B C20 H20C 109.5 . . ?
C22 C21 C26 118.1(9) . . ?
C22 C21 C27 121.1(9) . . ?
C26 C21 C27 120.8(9) . . ?
C21 C22 C23 122.7(10) . . ?
C21 C22 H22A 118.6 . . ?
C23 C22 H22A 118.6 . . ?
C22 C23 C24 118.6(9) . . ?
C22 C23 H23A 120.7 . . ?
C24 C23 H23A 120.7 . . ?
C25 C24 C23 119.3(8) . . ?
C25 C24 C28 120.5(8) . . ?
C23 C24 C28 120.1(8) . . ?
C26 C25 C24 120.2(9) . . ?
C26 C25 H25A 119.9 . . ?
C24 C25 H25A 119.9 . . ?
C25 C26 C21 121.0(9) . . ?
C25 C26 H26A 119.5 . . ?
C21 C26 H26A 119.5 . . ?
O9 C27 O10 125.9(9) . . ?
O9 C27 C21 117.4(8) . . ?
O10 C27 C21 116.6(8) . . ?
O12 C28 O11 124.2(8) . . ?
O12 C28 C24 118.2(8) . . ?
O11 C28 C24 117.3(8) . . ?
C6 O1 Ho1 158.5(6) . . ?
C6 O1 Ho2 89.2(5) . . ?
Ho1 O1 Ho2 111.9(2) . . ?
C6 O2 Ho2 99.9(6) . . ?
C7 O3 Ho2 91.7(5) . 3_756 ?
C7 O4 Ho2 98.0(5) . 3_756 ?
C16 O5 Ho2 171.7(7) . . ?
C16 O6 Ho1 114.9(7) . . ?
C17 O7 Ho1 141.4(6) . 3_646 ?
C17 O8 Ho2 139.0(6) . 3_646 ?
C27 O9 Ho2 150.1(6) . . ?
C27 O10 Ho1 172.4(6) . 2_654 ?
C28 O11 Ho1 128.2(6) . 3_756 ?
C28 O12 Ho2 150.0(6) . 4_556 ?
C29 N1 C30 119.7(10) . . ?
C29 N1 C31 124.0(10) . . ?
C30 N1 C31 116.4(6) . . ?
O13 C29 N1 124.0(7) . . ?
O13 C29 H29 118.0 . . ?
N1 C29 H29 118.0 . . ?
N1 C30 H30A 109.5 . . ?
N1 C30 H30B 109.5 . . ?
H30A C30 H30B 109.5 . . ?
N1 C30 H30C 109.5 . . ?
H30A C30 H30C 109.5 . . ?
H30B C30 H30C 109.5 . . ?
N1 C31 H31A 109.5 . . ?
N1 C31 H31B 109.5 . . ?
H31A C31 H31B 109.5 . . ?
N1 C31 H31C 109.5 . . ?
H31A C31 H31C 109.5 . . ?
H31B C31 H31C 109.5 . . ?
Ho1 O1W H1WA 121.3 . . ?
Ho1 O1W H1WB 120.2 . . ?
H1WA O1W H1WB 111.3 . . ?
Ho1 O2W H2WA 108.5 . . ?
Ho1 O2W H2WB 118.1 . . ?
H2WA O2W H2WB 109.4 . . ?

loop_
_geom_bond_atom_site_label_1
_geom_bond_atom_site_label_2
_geom_bond_distance
_geom_bond_site_symmetry_2
_geom_bond_publ_flag
Ho1 O11 2.289(6) 3_746 ?
Ho1 O10 2.289(6) 2_655 ?
Ho1 O7 2.318(5) 3_656 ?
Ho1 O6 2.321(7) . ?
Ho1 O1 2.326(5) . ?
Ho1 O1W 2.334(6) . ?
Ho1 O2W 2.352(7) . ?
Ho2 O12 2.278(6) 4_456 ?
Ho2 O9 2.286(6) . ?
Ho2 O5 2.307(6) . ?
Ho2 O8 2.318(6) 3_656 ?
Ho2 O4 2.402(6) 3_746 ?
Ho2 O2 2.414(7) . ?
Ho2 O3 2.537(6) 3_746 ?
Ho2 O1 2.640(6) . ?
Ho2 C7 2.866(7) 3_746 ?
Ho2 C6 2.909(9) . ?
C1 C6 1.521(12) . ?
C1 C2 1.524(14) . ?
C1 C5 1.579(12) . ?
C1 H1A 0.9800 . ?
C2 C3 1.564(13) . ?
C2 H2A 0.9700 . ?
C2 H2B 0.9700 . ?
C3 C4 1.559(13) . ?
C3 H3A 0.9700 . ?
C3 H3B 0.9700 . ?
C4 C7 1.518(11) . ?
C4 C8 1.525(13) . ?
C4 C5 1.598(13) . ?
C5 C10 1.500(13) . ?
C5 C9 1.534(14) . ?
C6 O1 1.260(11) . ?
C6 O2 1.262(11) . ?
C7 O3 1.260(10) . ?
C7 O4 1.265(10) . ?
C7 Ho2 2.866(7) 3_756 ?
C8 H8A 0.9600 . ?
C8 H8B 0.9600 . ?
C8 H8C 0.9600 . ?
C9 H9A 0.9600 . ?
C9 H9B 0.9600 . ?
C9 H9C 0.9600 . ?
C10 H10A 0.9600 . ?
C10 H10B 0.9600 . ?
C10 H10C 0.9600 . ?
C11 C18 1.508(14) . ?
C11 C16 1.514(12) . ?
C11 C12 1.564(14) . ?
C11 C15 1.593(11) . ?
C12 C13 1.443(15) . ?
C12 H12A 0.9700 . ?
C12 H12B 0.9700 . ?
C13 C14 1.537(14) . ?
C13 H13A 0.9700 . ?
C13 H13B 0.9700 . ?
C14 C17 1.528(13) . ?
C14 C15 1.561(14) . ?
C14 H14A 0.9800 . ?
C15 C20 1.509(15) . ?
C15 C19 1.541(15) . ?
C16 O5 1.240(11) . ?
C16 O6 1.241(11) . ?
C17 O8 1.253(11) . ?
C17 O7 1.260(11) . ?
C18 H18A 0.9600 . ?
C18 H18B 0.9600 . ?
C18 H18C 0.9600 . ?
C19 H19A 0.9600 . ?
C19 H19B 0.9600 . ?
C19 H19C 0.9600 . ?
C20 H20A 0.9600 . ?
C20 H20B 0.9600 . ?
C20 H20C 0.9600 . ?
C21 C22 1.376(14) . ?
C21 C26 1.382(12) . ?
C21 C27 1.501(12) . ?
C22 C23 1.378(13) . ?
C22 H22A 0.9300 . ?
C23 C24 1.398(14) . ?
C23 H23A 0.9300 . ?
C24 C25 1.396(14) . ?
C24 C28 1.525(12) . ?
C25 C26 1.378(14) . ?
C25 H25A 0.9300 . ?
C26 H26A 0.9300 . ?
C27 O9 1.244(11) . ?
C27 O10 1.250(11) . ?
C28 O12 1.256(10) . ?
C28 O11 1.269(10) . ?
O3 Ho2 2.537(6) 3_756 ?
O4 Ho2 2.402(6) 3_756 ?
O7 Ho1 2.318(5) 3_646 ?
O8 Ho2 2.318(6) 3_646 ?
O10 Ho1 2.289(6) 2_654 ?
O11 Ho1 2.289(6) 3_756 ?
O12 Ho2 2.278(6) 4_556 ?
N1 C29 1.310(5) . ?
N1 C30 1.463(5) . ?
N1 C31 1.463(5) . ?
O13 C29 1.236(5) . ?
C29 H29 0.9300 . ?
C30 H30A 0.9600 . ?
C30 H30B 0.9600 . ?
C30 H30C 0.9600 . ?
C31 H31A 0.9600 . ?
C31 H31B 0.9600 . ?
C31 H31C 0.9600 . ?
O1W H1WA 0.8446 . ?
O1W H1WB 0.8467 . ?
O2W H2WA 0.8516 . ?
O2W H2WB 0.8514 . ?

loop_
_geom_hbond_atom_site_label_D
_geom_hbond_atom_site_label_H
_geom_hbond_atom_site_label_A
_geom_hbond_distance_DH
_geom_hbond_distance_HA
_geom_hbond_distance_DA
_geom_hbond_angle_DHA
_geom_hbond_site_symmetry_A
O1W H1WA O13 0.84 1.86 2.615(11) 148.5 3_746
O1W H1WB O4 0.85 2.04 2.696(9) 134.0 3_746
O2W H2WA O3 0.85 1.88 2.659(9) 150.8 4_457
